data_1559632
loop_
_publ_author_name
'Fujimoto, Ayako'
'Fujinaga, Noriko'
'Nishimura, Ryo'
'Hatano, Eri'
'Kono, Luna'
'Nagai, Akira'
'Sekine, Akiko'
'Hattori, Yohei'
'Kojima, Yuko'
'Yasuda, Nobuhiro'
'Morimoto, Masakazu'
'Yokojima, Satoshi'
'Nakamura, Shinichiro'
'Feringa, Ben L.'
'Uchida, Kingo'

_publ_section_title
;
 Photoinduced swing of a diarylethene thin broad sword shaped crystal: a
 study on the detailed mechanism
;
_journal_issue 45
_journal_name_full 'Chemical Science'
_journal_page_first 12307
_journal_page_last 12315
_journal_paper_doi 10.1039/D0SC05388K
_journal_volume 11
_journal_year 2020
_chemical_absolute_configuration ad
_chemical_formula_sum 'C33 H28 F6 N2 O2 S2'
_chemical_formula_weight 662.69
_space_group_crystal_system orthorhombic
_space_group_IT_number 19
_space_group_name_Hall 'P 2ac 2ab'
_space_group_name_H-M_alt 'P 21 21 21'
_atom_sites_solution_hydrogens geom
_audit_block_doi 10.5517/ccdc.csd.cc23zjj5
_audit_creation_method SHELXL-2014/7
_audit_update_record
;
2019-12-09 deposited with the CCDC.	2020-10-14 downloaded from the CCDC.
;
_cell_angle_alpha 90
_cell_angle_beta 90
_cell_angle_gamma 90
_cell_formula_units_Z 8
_cell_length_a 12.3010(9)
_cell_length_b 14.4564(10)
_cell_length_c 37.499(3)
_cell_measurement_reflns_used 93217
_cell_measurement_temperature 120(2)
_cell_measurement_theta_max 16.005
_cell_measurement_theta_min 1.063
_cell_volume 6668.4(9)
_computing_structure_refinement 'SHELXL-2014/7 (Sheldrick, 2014)'
_diffrn_ambient_temperature 120(2)
_diffrn_measured_fraction_theta_full 0.998
_diffrn_measured_fraction_theta_max 0.999
_diffrn_measurement_device_type 'PILATUS3 X CdTe 1M'
_diffrn_measurement_method \w
_diffrn_radiation_monochromator Si_311
_diffrn_radiation_type synchrotron
_diffrn_radiation_wavelength 0.4246
_diffrn_reflns_av_R_equivalents 0.1593
_diffrn_reflns_av_unetI/netI 0.1112
_diffrn_reflns_Laue_measured_fraction_full 0.998
_diffrn_reflns_Laue_measured_fraction_max 0.999
_diffrn_reflns_limit_h_max 15
_diffrn_reflns_limit_h_min -15
_diffrn_reflns_limit_k_max 18
_diffrn_reflns_limit_k_min -18
_diffrn_reflns_limit_l_max 48
_diffrn_reflns_limit_l_min -48
_diffrn_reflns_number 93217
_diffrn_reflns_point_group_measured_fraction_full 0.998
_diffrn_reflns_point_group_measured_fraction_max 0.998
_diffrn_reflns_theta_full 14.759
_diffrn_reflns_theta_max 16.005
_diffrn_reflns_theta_min 1.063
_diffrn_source 'SPring-8 BL02B1'
_exptl_absorpt_coefficient_mu 0.067
_exptl_crystal_colour colourless
_exptl_crystal_density_diffrn 1.320
_exptl_crystal_description 'broad sword shaped crystal'
_exptl_crystal_F_000 2736
_exptl_crystal_size_max 0.734
_exptl_crystal_size_mid 0.024
_exptl_crystal_size_min 0.022
_refine_diff_density_max 0.825
_refine_diff_density_min -0.348
_refine_diff_density_rms 0.076
_refine_ls_abs_structure_details
;
 Flack x determined using 2500 quotients [(I+)-(I-)]/[(I+)+(I-)]
 (Parsons, Flack and Wagner, Acta Cryst. B69 (2013) 249-259).
;
_refine_ls_abs_structure_Flack 0.20(16)
_refine_ls_extinction_method none
_refine_ls_goodness_of_fit_ref 1.035
_refine_ls_hydrogen_treatment constr
_refine_ls_matrix_type full
_refine_ls_number_parameters 807
_refine_ls_number_reflns 15264
_refine_ls_number_restraints 0
_refine_ls_restrained_S_all 1.035
_refine_ls_R_factor_all 0.1441
_refine_ls_R_factor_gt 0.0900
_refine_ls_shift/su_max 0.000
_refine_ls_shift/su_mean 0.000
_refine_ls_structure_factor_coef Fsqd
_refine_ls_weighting_details 'w=1/[\s^2^(Fo^2^)+(0.1381P)^2^] where P=(Fo^2^+2Fc^2^)/3'
_refine_ls_weighting_scheme calc
_refine_ls_wR_factor_gt 0.2276
_refine_ls_wR_factor_ref 0.2656
_reflns_Friedel_coverage 0.819
_reflns_Friedel_fraction_full 0.998
_reflns_Friedel_fraction_max 0.998
_reflns_number_gt 8511
_reflns_number_total 15264
_reflns_threshold_expression 'I > 2\s(I)'
_cod_data_source_file d0sc05388k4.cif
_cod_data_source_block 1oRR_THF_hexane_6_120K
_cod_original_cell_volume 6668.4(8)
_cod_database_code 1559632
_shelx_shelxl_version_number 2014/7
_shelx_space_group_comment
;
The symmetry employed for this shelxl refinement is uniquely defined
by the following loop, which should always be used as a source of
symmetry information in preference to the above space-group names.
They are only intended as comments.
;
_shelx_estimated_absorpt_t_min 0.952
_shelx_estimated_absorpt_t_max 0.998

loop_
_space_group_symop_operation_xyz
'x, y, z'
'-x+1/2, -y, z+1/2'
'-x, y+1/2, -z+1/2'
'x+1/2, -y+1/2, -z'

loop_
_atom_site_label
_atom_site_type_symbol
_atom_site_fract_x
_atom_site_fract_y
_atom_site_fract_z
_atom_site_U_iso_or_equiv
_atom_site_adp_type
_atom_site_occupancy
_atom_site_site_symmetry_order
_atom_site_calc_flag
_atom_site_refinement_flags_posn
_atom_site_refinement_flags_adp
_atom_site_refinement_flags_occupancy
_atom_site_disorder_assembly
_atom_site_disorder_group
S1 S 1.0679(2) -0.05470(17) 0.33321(6) 0.0691(7) Uani 1 1 d . . . . .
S2 S 1.3325(2) -0.10447(14) 0.20769(6) 0.0622(6) Uani 1 1 d . . . . .
O1 O 1.1224(5) -0.0851(4) 0.41004(15) 0.0597(15) Uani 1 1 d . . . . .
O2 O 1.2970(6) -0.1490(4) 0.13231(16) 0.0652(16) Uani 1 1 d . . . . .
N1 N 1.2488(6) 0.0279(4) 0.41527(18) 0.0542(16) Uani 1 1 d . . . . .
H1 H 1.2838 0.0737 0.4049 0.065 Uiso 1 1 calc R U . . .
N2 N 1.1943(6) -0.0271(5) 0.11724(17) 0.0578(17) Uani 1 1 d . . . . .
H2 H 1.1647 0.0255 0.1239 0.069 Uiso 1 1 calc R U . . .
C1 C 1.1867(10) 0.0379(10) 0.4774(3) 0.088(3) Uani 1 1 d . . . . .
H1A H 1.1853 0.1057 0.4774 0.132 Uiso 1 1 calc R U . . .
H1B H 1.2023 0.0154 0.5015 0.132 Uiso 1 1 calc R U . . .
H1C H 1.1160 0.0143 0.4696 0.132 Uiso 1 1 calc R U . . .
C2 C 1.2731(8) 0.0049(7) 0.4524(2) 0.065(2) Uani 1 1 d . . . . .
H2A H 1.2741 -0.0641 0.4541 0.078 Uiso 1 1 calc R U . . .
C3 C 1.1735(8) -0.0201(6) 0.3965(2) 0.055(2) Uani 1 1 d . . . . .
C4 C 1.1571(7) 0.0069(5) 0.3597(2) 0.0496(18) Uani 1 1 d . . . . .
C5 C 1.1979(8) 0.0813(5) 0.3405(2) 0.060(2) Uani 1 1 d . . . . .
H5 H 1.2450 0.1261 0.3507 0.072 Uiso 1 1 calc R U . . .
C6 C 1.1643(8) 0.0851(5) 0.3051(2) 0.057(2) Uani 1 1 d . . . . .
C7 C 1.0909(9) 0.0137(6) 0.2963(2) 0.066(2) Uani 1 1 d . . . . .
C8 C 1.0354(10) -0.0043(9) 0.2621(3) 0.082(3) Uani 1 1 d . . . . .
H8A H 1.0381 0.0515 0.2473 0.122 Uiso 1 1 calc R U . . .
H8B H 0.9595 -0.0209 0.2667 0.122 Uiso 1 1 calc R U . . .
H8C H 1.0718 -0.0553 0.2497 0.122 Uiso 1 1 calc R U . . .
C9 C 1.2032(8) 0.1541(6) 0.2792(2) 0.058(2) Uani 1 1 d . . . . .
C10 C 1.1993(10) 0.2556(7) 0.2889(2) 0.071(3) Uani 1 1 d . . . . .
C11 C 1.2573(12) 0.3064(7) 0.2590(3) 0.080(3) Uani 1 1 d . . . . .
C12 C 1.2681(12) 0.2341(7) 0.2293(2) 0.080(3) Uani 1 1 d . . . . .
C13 C 1.2443(9) 0.1415(5) 0.2468(2) 0.061(2) Uani 1 1 d . . . . .
C14 C 1.3662(10) -0.0385(7) 0.2762(2) 0.073(3) Uani 1 1 d . . . . .
H14A H 1.3713 0.0197 0.2895 0.109 Uiso 1 1 calc R U . . .
H14B H 1.4388 -0.0657 0.2737 0.109 Uiso 1 1 calc R U . . .
H14C H 1.3189 -0.0817 0.2891 0.109 Uiso 1 1 calc R U . . .
C15 C 1.3195(8) -0.0201(6) 0.2399(2) 0.061(2) Uani 1 1 d . . . . .
C16 C 1.2651(8) 0.0554(5) 0.2268(2) 0.054(2) Uani 1 1 d . . . . .
C17 C 1.2394(8) 0.0468(6) 0.1905(2) 0.056(2) Uani 1 1 d . . . . .
H17 H 1.2082 0.0954 0.1768 0.068 Uiso 1 1 calc R U . . .
C18 C 1.2631(7) -0.0365(6) 0.1770(2) 0.055(2) Uani 1 1 d . . . . .
C19 C 1.2553(8) -0.0740(6) 0.1403(2) 0.056(2) Uani 1 1 d . . . . .
C20 C 1.1755(9) -0.0614(6) 0.0812(2) 0.061(2) Uani 1 1 d . . . . .
H20 H 1.2480 -0.0692 0.0696 0.073 Uiso 1 1 calc R U . . .
C21 C 1.1133(10) 0.0124(7) 0.0604(2) 0.071(3) Uani 1 1 d . . . . .
H21A H 1.0407 0.0200 0.0708 0.107 Uiso 1 1 calc R U . . .
H21B H 1.1067 -0.0067 0.0355 0.107 Uiso 1 1 calc R U . . .
H21C H 1.1526 0.0713 0.0617 0.107 Uiso 1 1 calc R U . . .
C101 C 1.3864(8) 0.0379(7) 0.4618(2) 0.062(2) Uani 1 1 d . . . . .
C102 C 1.4722(9) -0.0236(8) 0.4650(2) 0.071(3) Uani 1 1 d . . . . .
H102 H 1.4596 -0.0873 0.4603 0.085 Uiso 1 1 calc R U . . .
C103 C 1.5749(10) 0.0042(9) 0.4746(3) 0.077(3) Uani 1 1 d . . . . .
H103 H 1.6322 -0.0395 0.4768 0.093 Uiso 1 1 calc R U . . .
C104 C 1.5935(11) 0.0985(10) 0.4810(3) 0.088(3) Uani 1 1 d . . . . .
H104 H 1.6636 0.1189 0.4882 0.105 Uiso 1 1 calc R U . . .
C105 C 1.5109(11) 0.1613(9) 0.4770(3) 0.084(3) Uani 1 1 d . . . . .
H105 H 1.5248 0.2254 0.4802 0.101 Uiso 1 1 calc R U . . .
C106 C 1.4070(10) 0.1315(7) 0.4682(3) 0.075(3) Uani 1 1 d . . . . .
H106 H 1.3494 0.1750 0.4666 0.090 Uiso 1 1 calc R U . . .
C201 C 1.1197(8) -0.1536(6) 0.0808(2) 0.058(2) Uani 1 1 d . . . . .
C202 C 1.1591(11) -0.2268(7) 0.0611(3) 0.080(3) Uani 1 1 d . . . . .
H202 H 1.2240 -0.2198 0.0476 0.096 Uiso 1 1 calc R U . . .
C203 C 1.1042(13) -0.3109(7) 0.0608(3) 0.094(4) Uani 1 1 d . . . . .
H203 H 1.1295 -0.3597 0.0460 0.113 Uiso 1 1 calc R U . . .
C204 C 1.0158(11) -0.3240(8) 0.0813(3) 0.085(3) Uani 1 1 d . . . . .
H204 H 0.9811 -0.3827 0.0817 0.102 Uiso 1 1 calc R U . . .
C205 C 0.9753(10) -0.2522(8) 0.1017(3) 0.086(3) Uani 1 1 d . . . . .
H205 H 0.9124 -0.2612 0.1160 0.103 Uiso 1 1 calc R U . . .
C206 C 1.0270(10) -0.1673(8) 0.1013(3) 0.083(3) Uani 1 1 d . . . . .
H206 H 0.9988 -0.1178 0.1152 0.099 Uiso 1 1 calc R U . . .
F1 F 1.0931(8) 0.2859(5) 0.2890(2) 0.116(3) Uani 1 1 d . . . . .
F2 F 1.2348(8) 0.2762(4) 0.32102(15) 0.113(3) Uani 1 1 d . . . . .
F3 F 1.2244(7) 0.3852(4) 0.25002(15) 0.106(3) Uani 1 1 d . . . . .
F4 F 1.3632(8) 0.3207(6) 0.2718(2) 0.115(3) Uani 1 1 d . . . . .
F5 F 1.1993(9) 0.2536(4) 0.20366(17) 0.123(3) Uani 1 1 d . . . . .
F6 F 1.3676(8) 0.2362(4) 0.2143(2) 0.121(3) Uani 1 1 d . . . . .
S3 S 0.9557(2) 0.08938(15) 0.16008(6) 0.0642(6) Uani 1 1 d . . . . .
S4 S 0.7008(2) -0.14727(17) 0.08267(7) 0.0733(7) Uani 1 1 d . . . . .
O3 O 1.1499(5) 0.1699(4) 0.12386(16) 0.0626(15) Uani 1 1 d . . . . .
O4 O 0.6290(6) -0.3183(4) 0.11466(17) 0.0661(16) Uani 1 1 d . . . . .
N3 N 1.0670(6) 0.3001(4) 0.10346(17) 0.0530(16) Uani 1 1 d . . . . .
H3 H 1.0068 0.3330 0.1033 0.064 Uiso 1 1 calc R U . . .
N4 N 0.4710(7) -0.2694(4) 0.13883(18) 0.0563(17) Uani 1 1 d . . . . .
H4 H 0.4272 -0.2221 0.1423 0.068 Uiso 1 1 calc R U . . .
C22 C 1.1650(9) 0.4425(7) 0.0905(3) 0.074(3) Uani 1 1 d . . . . .
H22A H 1.0981 0.4682 0.0803 0.111 Uiso 1 1 calc R U . . .
H22B H 1.2280 0.4683 0.0780 0.111 Uiso 1 1 calc R U . . .
H22C H 1.1692 0.4586 0.1158 0.111 Uiso 1 1 calc R U . . .
C23 C 1.1645(8) 0.3377(6) 0.0864(2) 0.058(2) Uani 1 1 d . . . . .
H23 H 1.2299 0.3121 0.0987 0.070 Uiso 1 1 calc R U . . .
C24 C 1.0665(7) 0.2168(5) 0.1194(2) 0.0520(19) Uani 1 1 d . . . . .
C25 C 0.9587(8) 0.1832(5) 0.1310(2) 0.055(2) Uani 1 1 d . . . . .
C26 C 0.8580(7) 0.2089(5) 0.1215(2) 0.0526(19) Uani 1 1 d . . . . .
H26 H 0.8437 0.2604 0.1065 0.063 Uiso 1 1 calc R U . . .
C27 C 0.7740(8) 0.1517(5) 0.1362(2) 0.057(2) Uani 1 1 d . . . . .
C28 C 0.8203(10) 0.0839(5) 0.1586(2) 0.070(3) Uani 1 1 d . . . . .
C29 C 0.7588(10) 0.0122(6) 0.1793(3) 0.072(3) Uani 1 1 d . . . . .
H29A H 0.6873 0.0368 0.1859 0.108 Uiso 1 1 calc R U . . .
H29B H 0.7994 -0.0037 0.2010 0.108 Uiso 1 1 calc R U . . .
H29C H 0.7494 -0.0432 0.1646 0.108 Uiso 1 1 calc R U . . .
C30 C 0.6590(8) 0.1625(5) 0.1285(2) 0.055(2) Uani 1 1 d . . . . .
C31 C 0.6026(9) 0.2513(5) 0.1354(2) 0.063(2) Uani 1 1 d . . . . .
C32 C 0.4884(7) 0.2396(6) 0.1196(2) 0.055(2) Uani 1 1 d . . . . .
C33 C 0.4742(9) 0.1336(6) 0.1169(3) 0.065(2) Uani 1 1 d . . . . .
C34 C 0.5875(8) 0.0958(6) 0.1173(2) 0.062(2) Uani 1 1 d . . . . .
C35 C 0.7728(10) 0.0260(7) 0.0637(3) 0.079(3) Uani 1 1 d . . . . .
H35A H 0.7408 0.0861 0.0578 0.118 Uiso 1 1 calc R U . . .
H35B H 0.7890 -0.0079 0.0417 0.118 Uiso 1 1 calc R U . . .
H35C H 0.8400 0.0354 0.0773 0.118 Uiso 1 1 calc R U . . .
C36 C 0.6944(9) -0.0282(7) 0.0856(3) 0.073(3) Uani 1 1 d . . . . .
C37 C 0.6125(9) -0.0008(6) 0.1078(2) 0.064(2) Uani 1 1 d . . . . .
C38 C 0.5512(8) -0.0760(5) 0.1216(2) 0.056(2) Uani 1 1 d . . . . .
H38 H 0.4887 -0.0689 0.1362 0.067 Uiso 1 1 calc R U . . .
C39 C 0.5928(8) -0.1600(6) 0.1114(2) 0.057(2) Uani 1 1 d . . . . .
C40 C 0.5642(8) -0.2566(5) 0.1213(2) 0.060(2) Uani 1 1 d . . . . .
C41 C 0.4398(9) -0.3614(5) 0.1525(2) 0.065(2) Uani 1 1 d . . . . .
H41 H 0.5069 -0.3910 0.1623 0.078 Uiso 1 1 calc R U . . .
C42 C 0.3985(13) -0.4226(8) 0.1229(3) 0.095(4) Uani 1 1 d . . . . .
H42A H 0.3318 -0.3960 0.1129 0.143 Uiso 1 1 calc R U . . .
H42B H 0.3831 -0.4844 0.1323 0.143 Uiso 1 1 calc R U . . .
H42C H 0.4538 -0.4271 0.1041 0.143 Uiso 1 1 calc R U . . .
C301 C 1.1683(7) 0.3096(5) 0.0479(2) 0.0494(18) Uani 1 1 d . . . . .
C302 C 1.2569(9) 0.2648(7) 0.0328(2) 0.068(2) Uani 1 1 d . . . . .
H302 H 1.3175 0.2508 0.0476 0.082 Uiso 1 1 calc R U . . .
C303 C 1.2607(9) 0.2396(7) -0.0026(3) 0.068(2) Uani 1 1 d . . . . .
H303 H 1.3230 0.2093 -0.0120 0.082 Uiso 1 1 calc R U . . .
C304 C 1.1765(9) 0.2581(7) -0.0237(2) 0.071(3) Uani 1 1 d . . . . .
H304 H 1.1786 0.2409 -0.0482 0.085 Uiso 1 1 calc R U . . .
C305 C 1.0843(11) 0.3031(9) -0.0100(3) 0.089(3) Uani 1 1 d . . . . .
H305 H 1.0244 0.3159 -0.0252 0.107 Uiso 1 1 calc R U . . .
C306 C 1.0802(9) 0.3282(8) 0.0247(3) 0.071(3) Uani 1 1 d . . . . .
H306 H 1.0174 0.3587 0.0336 0.085 Uiso 1 1 calc R U . . .
C401 C 0.3608(7) -0.3491(4) 0.18312(17) 0.074(3) Uani 1 1 d G . . . .
C402 C 0.4020(8) -0.3452(5) 0.2176(2) 0.095(4) Uani 1 1 d G . . . .
H402 H 0.4779 -0.3515 0.2216 0.114 Uiso 1 1 calc R U . . .
C403 C 0.3321(12) -0.3321(5) 0.24629(16) 0.137(8) Uani 1 1 d G . . . .
H403 H 0.3603 -0.3294 0.2699 0.164 Uiso 1 1 calc R U . . .
C404 C 0.2211(11) -0.3229(6) 0.2405(3) 0.145(8) Uani 1 1 d G . . . .
H404 H 0.1733 -0.3139 0.2601 0.174 Uiso 1 1 calc R U . . .
C405 C 0.1798(7) -0.3268(6) 0.2060(4) 0.129(6) Uani 1 1 d G . . . .
H405 H 0.1039 -0.3205 0.2021 0.155 Uiso 1 1 calc R U . . .
C406 C 0.2497(7) -0.3399(5) 0.1773(2) 0.096(4) Uani 1 1 d G . . . .
H406 H 0.2215 -0.3425 0.1538 0.115 Uiso 1 1 calc R U . . .
F7 F 0.5946(5) 0.2700(4) 0.17053(13) 0.0739(14) Uani 1 1 d . . . . .
F8 F 0.6517(5) 0.3263(3) 0.11999(16) 0.0735(15) Uani 1 1 d . . . . .
F9 F 0.4098(5) 0.2810(3) 0.13834(14) 0.0703(14) Uani 1 1 d . . . . .
F10 F 0.4838(5) 0.2742(4) 0.08637(14) 0.0737(15) Uani 1 1 d . . . . .
F11 F 0.4169(5) 0.1022(4) 0.14473(17) 0.0832(17) Uani 1 1 d . . . . .
F12 F 0.4179(5) 0.1090(4) 0.08728(16) 0.0804(15) Uani 1 1 d . . . . .

loop_
_atom_site_aniso_label
_atom_site_aniso_U_11
_atom_site_aniso_U_22
_atom_site_aniso_U_33
_atom_site_aniso_U_23
_atom_site_aniso_U_13
_atom_site_aniso_U_12
S1 0.0891(19) 0.0618(13) 0.0564(12) 0.0003(10) -0.0022(11) -0.0161(12)
S2 0.0884(17) 0.0407(10) 0.0576(12) -0.0004(9) -0.0079(11) 0.0059(10)
O1 0.081(4) 0.036(3) 0.063(3) 0.000(2) 0.005(3) -0.008(3)
O2 0.079(4) 0.046(3) 0.070(4) -0.007(3) -0.008(3) 0.008(3)
N1 0.071(5) 0.040(3) 0.052(4) 0.003(3) -0.003(3) -0.006(3)
N2 0.074(5) 0.050(4) 0.050(4) -0.001(3) 0.000(3) 0.008(3)
C1 0.100(9) 0.120(10) 0.043(5) 0.004(5) -0.010(5) -0.005(7)
C2 0.074(7) 0.057(5) 0.065(5) 0.006(4) 0.000(5) -0.007(4)
C3 0.065(5) 0.043(4) 0.057(5) -0.007(3) 0.003(4) -0.009(4)
C4 0.055(5) 0.039(4) 0.055(4) -0.008(3) -0.001(4) -0.001(3)
C5 0.085(6) 0.037(4) 0.057(5) -0.007(3) 0.006(4) -0.005(4)
C6 0.082(6) 0.035(4) 0.054(4) -0.002(3) -0.001(4) 0.000(4)
C7 0.086(7) 0.053(5) 0.060(5) 0.008(4) 0.001(5) -0.007(5)
C8 0.090(8) 0.092(8) 0.062(6) -0.002(5) -0.002(5) -0.027(6)
C9 0.080(6) 0.045(4) 0.047(4) 0.004(3) -0.001(4) -0.004(4)
C10 0.101(8) 0.057(5) 0.054(5) -0.001(4) 0.002(5) -0.002(5)
C11 0.135(11) 0.042(5) 0.062(5) -0.004(4) 0.013(6) -0.005(5)
C12 0.151(11) 0.045(5) 0.045(5) -0.005(4) 0.008(6) 0.000(6)
C13 0.103(7) 0.035(4) 0.045(4) 0.003(3) -0.002(4) -0.006(4)
C14 0.102(8) 0.062(6) 0.054(5) -0.001(4) -0.005(5) 0.005(5)
C15 0.085(7) 0.040(4) 0.059(5) -0.007(3) 0.003(4) -0.001(4)
C16 0.082(6) 0.036(4) 0.043(4) 0.003(3) 0.005(4) -0.003(4)
C17 0.074(6) 0.037(4) 0.059(5) 0.006(3) 0.005(4) 0.002(4)
C18 0.067(6) 0.051(5) 0.047(4) 0.011(3) -0.010(4) 0.003(4)
C19 0.065(5) 0.042(4) 0.060(5) 0.007(3) -0.002(4) 0.000(4)
C20 0.077(6) 0.056(5) 0.050(4) -0.002(4) 0.000(4) 0.002(4)
C21 0.110(8) 0.062(5) 0.042(4) 0.002(4) -0.008(5) 0.008(5)
C101 0.078(6) 0.065(5) 0.042(4) 0.017(4) 0.002(4) -0.004(5)
C102 0.085(8) 0.075(6) 0.053(5) -0.005(4) 0.001(5) -0.001(6)
C103 0.077(7) 0.096(8) 0.058(5) 0.005(5) 0.008(5) 0.016(6)
C104 0.087(8) 0.108(10) 0.069(6) 0.011(6) -0.009(6) -0.019(8)
C105 0.098(9) 0.068(7) 0.087(7) 0.002(5) -0.006(6) -0.012(6)
C106 0.088(8) 0.057(6) 0.080(6) 0.011(4) -0.006(6) 0.006(5)
C201 0.073(6) 0.052(5) 0.049(4) -0.002(4) -0.005(4) 0.007(4)
C202 0.114(9) 0.059(6) 0.068(6) -0.011(5) 0.016(6) -0.003(6)
C203 0.146(12) 0.042(5) 0.095(8) -0.011(5) 0.006(8) -0.005(6)
C204 0.097(9) 0.055(6) 0.103(8) 0.004(6) -0.009(7) -0.021(5)
C205 0.084(8) 0.064(7) 0.110(9) 0.009(6) 0.010(6) -0.006(6)
C206 0.101(9) 0.069(7) 0.077(7) -0.001(5) 0.009(6) -0.002(6)
F1 0.137(7) 0.059(4) 0.153(7) -0.004(4) 0.038(5) 0.012(4)
F2 0.236(9) 0.044(3) 0.059(3) 0.000(2) -0.015(4) -0.010(4)
F3 0.210(8) 0.039(3) 0.067(3) 0.003(2) 0.015(4) 0.014(4)
F4 0.144(7) 0.093(5) 0.107(5) -0.013(4) 0.002(5) -0.025(5)
F5 0.245(10) 0.046(3) 0.077(4) 0.007(3) -0.059(5) -0.001(4)
F6 0.186(8) 0.046(3) 0.131(6) -0.001(3) 0.072(6) -0.017(4)
S3 0.0874(17) 0.0427(11) 0.0626(13) 0.0057(9) -0.0018(11) 0.0030(11)
S4 0.0865(19) 0.0513(13) 0.0820(16) -0.0104(11) 0.0128(14) 0.0032(12)
O3 0.071(4) 0.051(3) 0.065(4) 0.005(3) 0.000(3) 0.005(3)
O4 0.081(4) 0.042(3) 0.076(4) -0.009(3) -0.006(3) 0.014(3)
N3 0.059(5) 0.042(3) 0.058(4) -0.001(3) -0.001(3) 0.010(3)
N4 0.079(5) 0.034(3) 0.055(4) -0.001(3) -0.001(4) 0.006(3)
C22 0.080(7) 0.058(5) 0.084(7) -0.018(5) -0.001(5) -0.014(5)
C23 0.054(5) 0.053(5) 0.067(5) 0.006(4) -0.006(4) 0.005(4)
C24 0.066(6) 0.044(4) 0.046(4) -0.010(3) -0.001(4) 0.007(4)
C25 0.083(7) 0.038(4) 0.045(4) 0.001(3) -0.002(4) 0.005(4)
C26 0.065(6) 0.037(4) 0.055(4) 0.002(3) -0.008(4) -0.002(3)
C27 0.082(7) 0.027(3) 0.063(5) -0.006(3) 0.005(4) 0.000(4)
C28 0.128(9) 0.034(4) 0.048(4) 0.005(3) 0.008(5) 0.006(5)
C29 0.108(8) 0.037(4) 0.071(6) 0.009(4) -0.008(5) -0.004(5)
C30 0.077(6) 0.036(4) 0.051(4) 0.002(3) 0.011(4) -0.004(4)
C31 0.087(7) 0.038(4) 0.062(5) 0.007(3) 0.001(5) -0.005(4)
C32 0.059(5) 0.058(5) 0.050(4) -0.001(4) 0.007(4) 0.001(4)
C33 0.078(7) 0.057(5) 0.062(5) 0.001(4) 0.003(5) 0.005(5)
C34 0.081(6) 0.048(4) 0.056(5) 0.000(4) 0.010(4) -0.003(4)
C35 0.093(8) 0.060(6) 0.084(7) -0.011(5) 0.023(6) -0.003(5)
C36 0.083(7) 0.055(5) 0.080(6) 0.000(5) -0.007(6) 0.004(5)
C37 0.083(7) 0.054(5) 0.054(5) 0.004(4) 0.012(5) -0.012(4)
C38 0.068(6) 0.039(4) 0.061(5) -0.004(3) -0.002(4) 0.001(4)
C39 0.059(5) 0.047(4) 0.064(5) -0.004(4) -0.004(4) 0.009(4)
C40 0.087(7) 0.036(4) 0.055(4) -0.008(3) -0.013(5) 0.003(4)
C41 0.085(7) 0.034(4) 0.074(6) -0.005(3) -0.011(5) 0.001(4)
C42 0.137(11) 0.068(7) 0.080(7) -0.015(5) 0.013(7) -0.036(7)
C301 0.047(5) 0.042(4) 0.059(4) 0.005(3) -0.003(4) -0.001(3)
C302 0.082(7) 0.059(5) 0.064(5) 0.003(4) -0.012(5) 0.007(5)
C303 0.075(7) 0.062(5) 0.067(5) -0.001(4) -0.002(5) 0.001(5)
C304 0.087(7) 0.076(6) 0.050(5) -0.006(4) 0.001(5) 0.000(6)
C305 0.101(9) 0.110(9) 0.057(6) 0.002(6) -0.009(6) 0.000(7)
C306 0.062(6) 0.081(7) 0.070(6) -0.001(5) 0.008(5) 0.004(5)
C401 0.116(10) 0.030(4) 0.077(6) -0.001(4) 0.003(6) -0.008(5)
C402 0.165(13) 0.047(5) 0.073(7) 0.010(4) 0.012(7) 0.012(7)
C403 0.27(2) 0.048(6) 0.088(9) 0.009(6) 0.043(13) 0.016(10)
C404 0.24(2) 0.062(8) 0.133(14) 0.007(8) 0.090(15) -0.009(11)
C405 0.137(13) 0.080(9) 0.172(16) -0.002(9) 0.078(13) -0.035(9)
C406 0.111(10) 0.055(6) 0.122(10) -0.008(6) 0.012(8) -0.025(6)
F7 0.095(4) 0.066(3) 0.061(3) -0.011(2) -0.003(3) 0.010(3)
F8 0.080(4) 0.033(2) 0.108(4) 0.008(2) 0.007(3) -0.002(2)
F9 0.080(4) 0.051(3) 0.080(3) -0.003(2) 0.008(3) 0.004(3)
F10 0.092(4) 0.059(3) 0.071(3) 0.005(2) -0.007(3) -0.002(3)
F11 0.082(4) 0.059(3) 0.108(4) 0.013(3) 0.034(3) 0.005(3)
F12 0.079(4) 0.062(3) 0.100(4) -0.014(3) -0.012(3) 0.005(3)

loop_
_atom_type_symbol
_atom_type_description
_atom_type_scat_dispersion_real
_atom_type_scat_dispersion_imag
_atom_type_scat_source
C C 0.0001 0.0005 'International Tables Vol C Tables 4.2.6.8 and 6.1.1.4'
H H 0.0000 0.0000 'International Tables Vol C Tables 4.2.6.8 and 6.1.1.4'
F F 0.0041 0.0033 'International Tables Vol C Tables 4.2.6.8 and 6.1.1.4'
N N 0.0009 0.0011 'International Tables Vol C Tables 4.2.6.8 and 6.1.1.4'
O O 0.0021 0.0020 'International Tables Vol C Tables 4.2.6.8 and 6.1.1.4'
S S 0.0476 0.0435 'International Tables Vol C Tables 4.2.6.8 and 6.1.1.4'

loop_
_geom_angle_atom_site_label_1
_geom_angle_atom_site_label_2
_geom_angle_atom_site_label_3
_geom_angle
_geom_angle_site_symmetry_1
_geom_angle_site_symmetry_3
_geom_angle_publ_flag
C7 S1 C4 93.5(4) . . ?
C15 S2 C18 91.1(4) . . ?
C3 N1 C2 121.3(7) . . ?
C3 N1 H1 119.4 . . ?
C2 N1 H1 119.4 . . ?
C19 N2 C20 121.2(7) . . ?
C19 N2 H2 119.4 . . ?
C20 N2 H2 119.4 . . ?
C2 C1 H1A 109.5 . . ?
C2 C1 H1B 109.5 . . ?
H1A C1 H1B 109.5 . . ?
C2 C1 H1C 109.5 . . ?
H1A C1 H1C 109.5 . . ?
H1B C1 H1C 109.5 . . ?
N1 C2 C1 112.3(8) . . ?
N1 C2 C101 109.8(7) . . ?
C1 C2 C101 114.0(9) . . ?
N1 C2 H2A 106.7 . . ?
C1 C2 H2A 106.7 . . ?
C101 C2 H2A 106.7 . . ?
O1 C3 N1 121.4(8) . . ?
O1 C3 C4 121.6(7) . . ?
N1 C3 C4 117.0(7) . . ?
C5 C4 C3 130.6(7) . . ?
C5 C4 S1 109.4(6) . . ?
C3 C4 S1 119.9(6) . . ?
C4 C5 C6 114.6(8) . . ?
C4 C5 H5 122.7 . . ?
C6 C5 H5 122.7 . . ?
C5 C6 C7 112.7(8) . . ?
C5 C6 C9 124.0(8) . . ?
C7 C6 C9 123.3(8) . . ?
C6 C7 C8 129.0(8) . . ?
C6 C7 S1 109.7(7) . . ?
C8 C7 S1 121.4(8) . . ?
C7 C8 H8A 109.5 . . ?
C7 C8 H8B 109.5 . . ?
H8A C8 H8B 109.5 . . ?
C7 C8 H8C 109.5 . . ?
H8A C8 H8C 109.5 . . ?
H8B C8 H8C 109.5 . . ?
C13 C9 C6 129.4(8) . . ?
C13 C9 C10 111.4(7) . . ?
C6 C9 C10 119.2(7) . . ?
F2 C10 F1 103.9(9) . . ?
F2 C10 C9 115.5(8) . . ?
F1 C10 C9 109.8(9) . . ?
F2 C10 C11 114.3(9) . . ?
F1 C10 C11 107.1(9) . . ?
C9 C10 C11 106.0(8) . . ?
F3 C11 F4 104.9(9) . . ?
F3 C11 C10 119.0(11) . . ?
F4 C11 C10 104.7(9) . . ?
F3 C11 C12 116.9(9) . . ?
F4 C11 C12 105.6(10) . . ?
C10 C11 C12 104.4(8) . . ?
F5 C12 F6 106.1(9) . . ?
F5 C12 C13 112.4(10) . . ?
F6 C12 C13 112.0(9) . . ?
F5 C12 C11 109.2(10) . . ?
F6 C12 C11 111.4(10) . . ?
C13 C12 C11 105.7(7) . . ?
C9 C13 C16 130.2(7) . . ?
C9 C13 C12 110.3(7) . . ?
C16 C13 C12 119.4(7) . . ?
C15 C14 H14A 109.5 . . ?
C15 C14 H14B 109.5 . . ?
H14A C14 H14B 109.5 . . ?
C15 C14 H14C 109.5 . . ?
H14A C14 H14C 109.5 . . ?
H14B C14 H14C 109.5 . . ?
C16 C15 C14 130.7(8) . . ?
C16 C15 S2 111.1(6) . . ?
C14 C15 S2 118.3(7) . . ?
C15 C16 C17 112.7(7) . . ?
C15 C16 C13 125.1(7) . . ?
C17 C16 C13 121.9(7) . . ?
C18 C17 C16 113.5(7) . . ?
C18 C17 H17 123.3 . . ?
C16 C17 H17 123.3 . . ?
C17 C18 C19 131.8(7) . . ?
C17 C18 S2 111.3(6) . . ?
C19 C18 S2 116.1(6) . . ?
O2 C19 N2 121.7(8) . . ?
O2 C19 C18 121.2(7) . . ?
N2 C19 C18 116.9(7) . . ?
N2 C20 C201 112.6(7) . . ?
N2 C20 C21 108.4(7) . . ?
C201 C20 C21 112.7(8) . . ?
N2 C20 H20 107.6 . . ?
C201 C20 H20 107.6 . . ?
C21 C20 H20 107.6 . . ?
C20 C21 H21A 109.5 . . ?
C20 C21 H21B 109.5 . . ?
H21A C21 H21B 109.5 . . ?
C20 C21 H21C 109.5 . . ?
H21A C21 H21C 109.5 . . ?
H21B C21 H21C 109.5 . . ?
C102 C101 C106 118.0(10) . . ?
C102 C101 C2 121.3(9) . . ?
C106 C101 C2 120.7(10) . . ?
C103 C102 C101 122.3(11) . . ?
C103 C102 H102 118.9 . . ?
C101 C102 H102 118.9 . . ?
C102 C103 C104 118.7(11) . . ?
C102 C103 H103 120.6 . . ?
C104 C103 H103 120.6 . . ?
C105 C104 C103 120.2(12) . . ?
C105 C104 H104 119.9 . . ?
C103 C104 H104 119.9 . . ?
C104 C105 C106 120.1(11) . . ?
C104 C105 H105 119.9 . . ?
C106 C105 H105 119.9 . . ?
C105 C106 C101 120.6(11) . . ?
C105 C106 H106 119.7 . . ?
C101 C106 H106 119.7 . . ?
C202 C201 C206 118.4(9) . . ?
C202 C201 C20 121.7(9) . . ?
C206 C201 C20 119.8(8) . . ?
C201 C202 C203 120.2(11) . . ?
C201 C202 H202 119.9 . . ?
C203 C202 H202 119.9 . . ?
C204 C203 C202 120.8(11) . . ?
C204 C203 H203 119.6 . . ?
C202 C203 H203 119.6 . . ?
C203 C204 C205 120.1(10) . . ?
C203 C204 H204 119.9 . . ?
C205 C204 H204 119.9 . . ?
C206 C205 C204 119.6(11) . . ?
C206 C205 H205 120.2 . . ?
C204 C205 H205 120.2 . . ?
C205 C206 C201 120.7(11) . . ?
C205 C206 H206 119.7 . . ?
C201 C206 H206 119.7 . . ?
C28 S3 C25 92.2(4) . . ?
C39 S4 C36 91.8(5) . . ?
C24 N3 C23 122.1(7) . . ?
C24 N3 H3 118.9 . . ?
C23 N3 H3 118.9 . . ?
C40 N4 C41 121.2(7) . . ?
C40 N4 H4 119.4 . . ?
C41 N4 H4 119.4 . . ?
C23 C22 H22A 109.5 . . ?
C23 C22 H22B 109.5 . . ?
H22A C22 H22B 109.5 . . ?
C23 C22 H22C 109.5 . . ?
H22A C22 H22C 109.5 . . ?
H22B C22 H22C 109.5 . . ?
N3 C23 C301 110.2(7) . . ?
N3 C23 C22 109.2(8) . . ?
C301 C23 C22 111.5(8) . . ?
N3 C23 H23 108.6 . . ?
C301 C23 H23 108.6 . . ?
C22 C23 H23 108.6 . . ?
O3 C24 N3 123.0(8) . . ?
O3 C24 C25 121.6(7) . . ?
N3 C24 C25 115.4(7) . . ?
C26 C25 C24 131.4(7) . . ?
C26 C25 S3 111.2(7) . . ?
C24 C25 S3 117.3(7) . . ?
C25 C26 C27 113.9(8) . . ?
C25 C26 H26 123.1 . . ?
C27 C26 H26 123.1 . . ?
C28 C27 C26 109.7(9) . . ?
C28 C27 C30 125.9(8) . . ?
C26 C27 C30 124.4(7) . . ?
C27 C28 C29 125.7(10) . . ?
C27 C28 S3 112.9(7) . . ?
C29 C28 S3 121.3(7) . . ?
C28 C29 H29A 109.5 . . ?
C28 C29 H29B 109.5 . . ?
H29A C29 H29B 109.5 . . ?
C28 C29 H29C 109.5 . . ?
H29A C29 H29C 109.5 . . ?
H29B C29 H29C 109.5 . . ?
C34 C30 C27 127.6(8) . . ?
C34 C30 C31 111.3(9) . . ?
C27 C30 C31 120.9(7) . . ?
F7 C31 F8 106.7(7) . . ?
F7 C31 C30 112.3(7) . . ?
F8 C31 C30 113.9(8) . . ?
F7 C31 C32 109.4(8) . . ?
F8 C31 C32 109.2(7) . . ?
C30 C31 C32 105.3(7) . . ?
F9 C32 F10 106.8(7) . . ?
F9 C32 C31 114.2(7) . . ?
F10 C32 C31 110.8(7) . . ?
F9 C32 C33 113.5(7) . . ?
F10 C32 C33 107.5(7) . . ?
C31 C32 C33 103.8(7) . . ?
F11 C33 F12 106.3(8) . . ?
F11 C33 C34 111.0(7) . . ?
F12 C33 C34 112.9(7) . . ?
F11 C33 C32 110.0(7) . . ?
F12 C33 C32 111.9(7) . . ?
C34 C33 C32 104.8(8) . . ?
C30 C34 C37 127.4(9) . . ?
C30 C34 C33 110.1(8) . . ?
C37 C34 C33 122.5(9) . . ?
C36 C35 H35A 109.5 . . ?
C36 C35 H35B 109.5 . . ?
H35A C35 H35B 109.5 . . ?
C36 C35 H35C 109.5 . . ?
H35A C35 H35C 109.5 . . ?
H35B C35 H35C 109.5 . . ?
C37 C36 C35 131.4(9) . . ?
C37 C36 S4 111.2(8) . . ?
C35 C36 S4 117.3(8) . . ?
C36 C37 C38 113.1(8) . . ?
C36 C37 C34 125.2(8) . . ?
C38 C37 C34 121.7(8) . . ?
C39 C38 C37 112.2(8) . . ?
C39 C38 H38 123.9 . . ?
C37 C38 H38 123.9 . . ?
C38 C39 C40 132.3(8) . . ?
C38 C39 S4 111.6(7) . . ?
C40 C39 S4 116.1(6) . . ?
O4 C40 N4 124.1(8) . . ?
O4 C40 C39 118.7(9) . . ?
N4 C40 C39 117.1(7) . . ?
N4 C41 C42 111.1(8) . . ?
N4 C41 C401 108.9(6) . . ?
C42 C41 C401 114.3(9) . . ?
N4 C41 H41 107.4 . . ?
C42 C41 H41 107.4 . . ?
C401 C41 H41 107.4 . . ?
C41 C42 H42A 109.5 . . ?
C41 C42 H42B 109.5 . . ?
H42A C42 H42B 109.5 . . ?
C41 C42 H42C 109.5 . . ?
H42A C42 H42C 109.5 . . ?
H42B C42 H42C 109.5 . . ?
C302 C301 C306 116.1(8) . . ?
C302 C301 C23 122.8(8) . . ?
C306 C301 C23 121.0(8) . . ?
C303 C302 C301 122.7(9) . . ?
C303 C302 H302 118.6 . . ?
C301 C302 H302 118.6 . . ?
C304 C303 C302 119.6(10) . . ?
C304 C303 H303 120.2 . . ?
C302 C303 H303 120.2 . . ?
C303 C304 C305 120.1(9) . . ?
C303 C304 H304 119.9 . . ?
C305 C304 H304 119.9 . . ?
C306 C305 C304 120.6(11) . . ?
C306 C305 H305 119.7 . . ?
C304 C305 H305 119.7 . . ?
C305 C306 C301 120.7(10) . . ?
C305 C306 H306 119.6 . . ?
C301 C306 H306 119.6 . . ?
C402 C401 C406 120.0 . . ?
C402 C401 C41 118.4(7) . . ?
C406 C401 C41 121.6(7) . . ?
C401 C402 C403 120.0 . . ?
C401 C402 H402 120.0 . . ?
C403 C402 H402 120.0 . . ?
C404 C403 C402 120.0 . . ?
C404 C403 H403 120.0 . . ?
C402 C403 H403 120.0 . . ?
C403 C404 C405 120.0 . . ?
C403 C404 H404 120.0 . . ?
C405 C404 H404 120.0 . . ?
C406 C405 C404 120.0 . . ?
C406 C405 H405 120.0 . . ?
C404 C405 H405 120.0 . . ?
C405 C406 C401 120.0 . . ?
C405 C406 H406 120.0 . . ?
C401 C406 H406 120.0 . . ?

loop_
_geom_bond_atom_site_label_1
_geom_bond_atom_site_label_2
_geom_bond_distance
_geom_bond_site_symmetry_2
_geom_bond_publ_flag
S1 C7 1.725(9) . ?
S1 C4 1.726(8) . ?
S2 C15 1.723(8) . ?
S2 C18 1.739(8) . ?
O1 C3 1.240(10) . ?
O2 C19 1.235(10) . ?
N1 C3 1.354(11) . ?
N1 C2 1.462(11) . ?
N1 H1 0.8800 . ?
N2 C19 1.330(11) . ?
N2 C20 1.456(11) . ?
N2 H2 0.8800 . ?
C1 C2 1.495(16) . ?
C1 H1A 0.9800 . ?
C1 H1B 0.9800 . ?
C1 H1C 0.9800 . ?
C2 C101 1.515(14) . ?
C2 H2A 1.0000 . ?
C3 C4 1.449(12) . ?
C4 C5 1.388(11) . ?
C5 C6 1.392(12) . ?
C5 H5 0.9500 . ?
C6 C7 1.410(13) . ?
C6 C9 1.473(11) . ?
C7 C8 1.474(14) . ?
C8 H8A 0.9800 . ?
C8 H8B 0.9800 . ?
C8 H8C 0.9800 . ?
C9 C13 1.328(12) . ?
C9 C10 1.514(13) . ?
C10 F2 1.315(11) . ?
C10 F1 1.379(14) . ?
C10 C11 1.519(14) . ?
C11 F3 1.255(12) . ?
C11 F4 1.404(15) . ?
C11 C12 1.533(13) . ?
C12 F5 1.311(13) . ?
C12 F6 1.347(15) . ?
C12 C13 1.520(12) . ?
C13 C16 1.475(11) . ?
C14 C15 1.503(13) . ?
C14 H14A 0.9800 . ?
C14 H14B 0.9800 . ?
C14 H14C 0.9800 . ?
C15 C16 1.370(12) . ?
C16 C17 1.404(11) . ?
C17 C18 1.339(12) . ?
C17 H17 0.9500 . ?
C18 C19 1.482(12) . ?
C20 C201 1.500(13) . ?
C20 C21 1.527(13) . ?
C20 H20 1.0000 . ?
C21 H21A 0.9800 . ?
C21 H21B 0.9800 . ?
C21 H21C 0.9800 . ?
C101 C102 1.385(15) . ?
C101 C106 1.397(14) . ?
C102 C103 1.374(16) . ?
C102 H102 0.9500 . ?
C103 C104 1.403(17) . ?
C103 H103 0.9500 . ?
C104 C105 1.372(18) . ?
C104 H104 0.9500 . ?
C105 C106 1.388(17) . ?
C105 H105 0.9500 . ?
C106 H106 0.9500 . ?
C201 C202 1.380(13) . ?
C201 C206 1.389(15) . ?
C202 C203 1.391(16) . ?
C202 H202 0.9500 . ?
C203 C204 1.343(17) . ?
C203 H203 0.9500 . ?
C204 C205 1.384(17) . ?
C204 H204 0.9500 . ?
C205 C206 1.381(16) . ?
C205 H205 0.9500 . ?
C206 H206 0.9500 . ?
S3 C28 1.668(12) . ?
S3 C25 1.741(8) . ?
S4 C39 1.720(10) . ?
S4 C36 1.726(10) . ?
O3 C24 1.241(10) . ?
O4 C40 1.222(10) . ?
N3 C24 1.346(10) . ?
N3 C23 1.464(12) . ?
N3 H3 0.8800 . ?
N4 C40 1.335(12) . ?
N4 C41 1.476(11) . ?
N4 H4 0.8800 . ?
C22 C23 1.523(13) . ?
C22 H22A 0.9800 . ?
C22 H22B 0.9800 . ?
C22 H22C 0.9800 . ?
C23 C301 1.501(12) . ?
C23 H23 1.0000 . ?
C24 C25 1.477(13) . ?
C25 C26 1.341(13) . ?
C26 C27 1.434(12) . ?
C26 H26 0.9500 . ?
C27 C28 1.413(12) . ?
C27 C30 1.452(14) . ?
C28 C29 1.499(13) . ?
C29 H29A 0.9800 . ?
C29 H29B 0.9800 . ?
C29 H29C 0.9800 . ?
C30 C34 1.370(13) . ?
C30 C31 1.483(12) . ?
C31 F7 1.347(10) . ?
C31 F8 1.369(10) . ?
C31 C32 1.533(14) . ?
C32 F9 1.336(10) . ?
C32 F10 1.345(10) . ?
C32 C33 1.546(13) . ?
C33 F11 1.340(11) . ?
C33 F12 1.355(11) . ?
C33 C34 1.497(15) . ?
C34 C37 1.474(13) . ?
C35 C36 1.490(15) . ?
C35 H35A 0.9800 . ?
C35 H35B 0.9800 . ?
C35 H35C 0.9800 . ?
C36 C37 1.364(14) . ?
C37 C38 1.420(12) . ?
C38 C39 1.373(11) . ?
C38 H38 0.9500 . ?
C39 C40 1.487(12) . ?
C41 C42 1.508(13) . ?
C41 C401 1.515(12) . ?
C41 H41 1.0000 . ?
C42 H42A 0.9800 . ?
C42 H42B 0.9800 . ?
C42 H42C 0.9800 . ?
C301 C302 1.387(13) . ?
C301 C306 1.416(13) . ?
C302 C303 1.380(14) . ?
C302 H302 0.9500 . ?
C303 C304 1.331(14) . ?
C303 H303 0.9500 . ?
C304 C305 1.405(17) . ?
C304 H304 0.9500 . ?
C305 C306 1.349(14) . ?
C305 H305 0.9500 . ?
C306 H306 0.9500 . ?
C401 C402 1.3900 . ?
C401 C406 1.3900 . ?
C402 C403 1.3900 . ?
C402 H402 0.9500 . ?
C403 C404 1.3900 . ?
C403 H403 0.9500 . ?
C404 C405 1.3900 . ?
C404 H404 0.9500 . ?
C405 C406 1.3900 . ?
C405 H405 0.9500 . ?
C406 H406 0.9500 . ?

loop_
_geom_torsion_atom_site_label_1
_geom_torsion_atom_site_label_2
_geom_torsion_atom_site_label_3
_geom_torsion_atom_site_label_4
_geom_torsion
_geom_torsion_site_symmetry_1
_geom_torsion_site_symmetry_2
_geom_torsion_site_symmetry_3
_geom_torsion_site_symmetry_4
_geom_torsion_publ_flag
C3 N1 C2 C1 -75.8(11) . . . . ?
C3 N1 C2 C101 156.2(8) . . . . ?
C2 N1 C3 O1 0.0(13) . . . . ?
C2 N1 C3 C4 -178.8(8) . . . . ?
O1 C3 C4 C5 173.6(9) . . . . ?
N1 C3 C4 C5 -7.7(14) . . . . ?
O1 C3 C4 S1 -2.2(12) . . . . ?
N1 C3 C4 S1 176.5(6) . . . . ?
C7 S1 C4 C5 3.4(7) . . . . ?
C7 S1 C4 C3 180.0(7) . . . . ?
C3 C4 C5 C6 179.9(9) . . . . ?
S1 C4 C5 C6 -4.0(10) . . . . ?
C4 C5 C6 C7 2.6(12) . . . . ?
C4 C5 C6 C9 -175.6(8) . . . . ?
C5 C6 C7 C8 178.3(11) . . . . ?
C9 C6 C7 C8 -3.5(17) . . . . ?
C5 C6 C7 S1 0.1(11) . . . . ?
C9 C6 C7 S1 178.3(7) . . . . ?
C4 S1 C7 C6 -2.0(8) . . . . ?
C4 S1 C7 C8 179.6(9) . . . . ?
C5 C6 C9 C13 128.6(11) . . . . ?
C7 C6 C9 C13 -49.4(16) . . . . ?
C5 C6 C9 C10 -51.0(14) . . . . ?
C7 C6 C9 C10 131.0(10) . . . . ?
C13 C9 C10 F2 -134.2(10) . . . . ?
C6 C9 C10 F2 45.5(14) . . . . ?
C13 C9 C10 F1 108.8(10) . . . . ?
C6 C9 C10 F1 -71.5(11) . . . . ?
C13 C9 C10 C11 -6.5(13) . . . . ?
C6 C9 C10 C11 173.2(9) . . . . ?
F2 C10 C11 F3 -86.1(14) . . . . ?
F1 C10 C11 F3 28.3(14) . . . . ?
C9 C10 C11 F3 145.5(10) . . . . ?
F2 C10 C11 F4 30.5(12) . . . . ?
F1 C10 C11 F4 145.0(8) . . . . ?
C9 C10 C11 F4 -97.8(9) . . . . ?
F2 C10 C11 C12 141.3(10) . . . . ?
F1 C10 C11 C12 -104.2(10) . . . . ?
C9 C10 C11 C12 12.9(13) . . . . ?
F3 C11 C12 F5 -27.2(16) . . . . ?
F4 C11 C12 F5 -143.3(10) . . . . ?
C10 C11 C12 F5 106.6(11) . . . . ?
F3 C11 C12 F6 89.7(14) . . . . ?
F4 C11 C12 F6 -26.4(11) . . . . ?
C10 C11 C12 F6 -136.5(10) . . . . ?
F3 C11 C12 C13 -148.4(12) . . . . ?
F4 C11 C12 C13 95.5(10) . . . . ?
C10 C11 C12 C13 -14.6(13) . . . . ?
C6 C9 C13 C16 -1.0(18) . . . . ?
C10 C9 C13 C16 178.7(10) . . . . ?
C6 C9 C13 C12 177.2(10) . . . . ?
C10 C9 C13 C12 -3.1(13) . . . . ?
F5 C12 C13 C9 -107.6(10) . . . . ?
F6 C12 C13 C9 133.0(9) . . . . ?
C11 C12 C13 C9 11.5(14) . . . . ?
F5 C12 C13 C16 70.8(13) . . . . ?
F6 C12 C13 C16 -48.6(13) . . . . ?
C11 C12 C13 C16 -170.1(10) . . . . ?
C18 S2 C15 C16 -0.4(8) . . . . ?
C18 S2 C15 C14 179.4(9) . . . . ?
C14 C15 C16 C17 177.1(10) . . . . ?
S2 C15 C16 C17 -3.2(11) . . . . ?
C14 C15 C16 C13 3.1(17) . . . . ?
S2 C15 C16 C13 -177.1(7) . . . . ?
C9 C13 C16 C15 -49.7(17) . . . . ?
C12 C13 C16 C15 132.3(11) . . . . ?
C9 C13 C16 C17 136.9(11) . . . . ?
C12 C13 C16 C17 -41.2(14) . . . . ?
C15 C16 C17 C18 6.4(12) . . . . ?
C13 C16 C17 C18 -179.4(9) . . . . ?
C16 C17 C18 C19 -176.3(9) . . . . ?
C16 C17 C18 S2 -6.6(11) . . . . ?
C15 S2 C18 C17 4.0(8) . . . . ?
C15 S2 C18 C19 175.5(7) . . . . ?
C20 N2 C19 O2 -1.2(13) . . . . ?
C20 N2 C19 C18 -175.9(8) . . . . ?
C17 C18 C19 O2 168.8(10) . . . . ?
S2 C18 C19 O2 -0.6(12) . . . . ?
C17 C18 C19 N2 -16.5(15) . . . . ?
S2 C18 C19 N2 174.1(7) . . . . ?
C19 N2 C20 C201 60.7(12) . . . . ?
C19 N2 C20 C21 -173.9(9) . . . . ?
N1 C2 C101 C102 -104.8(9) . . . . ?
C1 C2 C101 C102 128.2(10) . . . . ?
N1 C2 C101 C106 76.2(11) . . . . ?
C1 C2 C101 C106 -50.8(12) . . . . ?
C106 C101 C102 C103 1.0(14) . . . . ?
C2 C101 C102 C103 -178.0(9) . . . . ?
C101 C102 C103 C104 -0.7(14) . . . . ?
C102 C103 C104 C105 -1.5(16) . . . . ?
C103 C104 C105 C106 3.3(17) . . . . ?
C104 C105 C106 C101 -2.9(17) . . . . ?
C102 C101 C106 C105 0.8(15) . . . . ?
C2 C101 C106 C105 179.8(9) . . . . ?
N2 C20 C201 C202 -129.6(10) . . . . ?
C21 C20 C201 C202 107.4(10) . . . . ?
N2 C20 C201 C206 49.1(12) . . . . ?
C21 C20 C201 C206 -74.0(11) . . . . ?
C206 C201 C202 C203 2.5(16) . . . . ?
C20 C201 C202 C203 -178.9(10) . . . . ?
C201 C202 C203 C204 -3.8(19) . . . . ?
C202 C203 C204 C205 2.9(19) . . . . ?
C203 C204 C205 C206 -0.7(19) . . . . ?
C204 C205 C206 C201 -0.6(18) . . . . ?
C202 C201 C206 C205 -0.3(16) . . . . ?
C20 C201 C206 C205 -179.0(10) . . . . ?
C24 N3 C23 C301 90.1(9) . . . . ?
C24 N3 C23 C22 -147.0(8) . . . . ?
C23 N3 C24 O3 7.0(12) . . . . ?
C23 N3 C24 C25 -171.9(7) . . . . ?
O3 C24 C25 C26 -161.0(9) . . . . ?
N3 C24 C25 C26 17.9(12) . . . . ?
O3 C24 C25 S3 14.8(10) . . . . ?
N3 C24 C25 S3 -166.3(6) . . . . ?
C28 S3 C25 C26 1.2(7) . . . . ?
C28 S3 C25 C24 -175.4(6) . . . . ?
C24 C25 C26 C27 173.5(8) . . . . ?
S3 C25 C26 C27 -2.4(9) . . . . ?
C25 C26 C27 C28 2.7(10) . . . . ?
C25 C26 C27 C30 -176.8(7) . . . . ?
C26 C27 C28 C29 178.8(8) . . . . ?
C30 C27 C28 C29 -1.7(13) . . . . ?
C26 C27 C28 S3 -1.7(9) . . . . ?
C30 C27 C28 S3 177.8(7) . . . . ?
C25 S3 C28 C27 0.4(7) . . . . ?
C25 S3 C28 C29 179.8(7) . . . . ?
C28 C27 C30 C34 -51.0(13) . . . . ?
C26 C27 C30 C34 128.5(9) . . . . ?
C28 C27 C30 C31 123.6(9) . . . . ?
C26 C27 C30 C31 -57.0(11) . . . . ?
C34 C30 C31 F7 107.3(9) . . . . ?
C27 C30 C31 F7 -68.1(10) . . . . ?
C34 C30 C31 F8 -131.4(8) . . . . ?
C27 C30 C31 F8 53.3(11) . . . . ?
C34 C30 C31 C32 -11.8(9) . . . . ?
C27 C30 C31 C32 172.9(7) . . . . ?
F7 C31 C32 F9 23.0(9) . . . . ?
F8 C31 C32 F9 -93.4(8) . . . . ?
C30 C31 C32 F9 143.9(7) . . . . ?
F7 C31 C32 F10 143.7(7) . . . . ?
F8 C31 C32 F10 27.3(9) . . . . ?
C30 C31 C32 F10 -95.4(8) . . . . ?
F7 C31 C32 C33 -101.1(7) . . . . ?
F8 C31 C32 C33 142.5(7) . . . . ?
C30 C31 C32 C33 19.8(8) . . . . ?
F9 C32 C33 F11 -26.0(11) . . . . ?
F10 C32 C33 F11 -143.9(8) . . . . ?
C31 C32 C33 F11 98.6(9) . . . . ?
F9 C32 C33 F12 92.0(9) . . . . ?
F10 C32 C33 F12 -26.0(10) . . . . ?
C31 C32 C33 F12 -143.5(8) . . . . ?
F9 C32 C33 C34 -145.4(7) . . . . ?
F10 C32 C33 C34 96.7(8) . . . . ?
C31 C32 C33 C34 -20.8(9) . . . . ?
C27 C30 C34 C37 -5.1(14) . . . . ?
C31 C30 C34 C37 179.9(8) . . . . ?
C27 C30 C34 C33 173.0(8) . . . . ?
C31 C30 C34 C33 -1.9(10) . . . . ?
F11 C33 C34 C30 -104.1(9) . . . . ?
F12 C33 C34 C30 136.7(8) . . . . ?
C32 C33 C34 C30 14.7(9) . . . . ?
F11 C33 C34 C37 74.1(11) . . . . ?
F12 C33 C34 C37 -45.1(11) . . . . ?
C32 C33 C34 C37 -167.1(8) . . . . ?
C39 S4 C36 C37 0.0(8) . . . . ?
C39 S4 C36 C35 -178.1(9) . . . . ?
C35 C36 C37 C38 175.5(11) . . . . ?
S4 C36 C37 C38 -2.2(12) . . . . ?
C35 C36 C37 C34 -4.8(19) . . . . ?
S4 C36 C37 C34 177.5(8) . . . . ?
C30 C34 C37 C36 -48.3(14) . . . . ?
C33 C34 C37 C36 133.8(11) . . . . ?
C30 C34 C37 C38 131.4(10) . . . . ?
C33 C34 C37 C38 -46.5(13) . . . . ?
C36 C37 C38 C39 4.0(12) . . . . ?
C34 C37 C38 C39 -175.7(9) . . . . ?
C37 C38 C39 C40 173.8(9) . . . . ?
C37 C38 C39 S4 -3.9(10) . . . . ?
C36 S4 C39 C38 2.3(8) . . . . ?
C36 S4 C39 C40 -175.9(7) . . . . ?
C41 N4 C40 O4 1.4(13) . . . . ?
C41 N4 C40 C39 -174.8(7) . . . . ?
C38 C39 C40 O4 -163.7(9) . . . . ?
S4 C39 C40 O4 13.9(11) . . . . ?
C38 C39 C40 N4 12.7(14) . . . . ?
S4 C39 C40 N4 -169.6(6) . . . . ?
C40 N4 C41 C42 -77.1(12) . . . . ?
C40 N4 C41 C401 156.2(8) . . . . ?
N3 C23 C301 C302 -125.7(9) . . . . ?
C22 C23 C301 C302 112.8(10) . . . . ?
N3 C23 C301 C306 54.6(10) . . . . ?
C22 C23 C301 C306 -66.9(11) . . . . ?
C306 C301 C302 C303 0.3(14) . . . . ?
C23 C301 C302 C303 -179.4(9) . . . . ?
C301 C302 C303 C304 -0.3(16) . . . . ?
C302 C303 C304 C305 0.1(16) . . . . ?
C303 C304 C305 C306 0.2(18) . . . . ?
C304 C305 C306 C301 -0.2(17) . . . . ?
C302 C301 C306 C305 0.0(14) . . . . ?
C23 C301 C306 C305 179.7(10) . . . . ?
N4 C41 C401 C402 -92.6(7) . . . . ?
C42 C41 C401 C402 142.5(8) . . . . ?
N4 C41 C401 C406 86.1(8) . . . . ?
C42 C41 C401 C406 -38.7(10) . . . . ?
C406 C401 C402 C403 0.0 . . . . ?
C41 C401 C402 C403 178.8(6) . . . . ?
C401 C402 C403 C404 0.0 . . . . ?
C402 C403 C404 C405 0.0 . . . . ?
C403 C404 C405 C406 0.0 . . . . ?
C404 C405 C406 C401 0.0 . . . . ?
C402 C401 C406 C405 0.0 . . . . ?
C41 C401 C406 C405 -178.7(6) . . . . ?
